data_4129773
loop_
_publ_author_name
'Rovira, Alexander R.'
'Fin, Andrea'
'Tor, Yitzhak'

_publ_section_title
;
 Chemical Mutagenesis of an Emissive RNA Alphabet.
;
_journal_issue 46
_journal_name_full 'Journal of the American Chemical Society'
_journal_page_first 14602
_journal_page_last 14605
_journal_paper_doi 10.1021/jacs.5b10420
_journal_volume 137
_journal_year 2015
_chemical_absolute_configuration ad
_chemical_formula_moiety 'C10 H12 N4 O5 S, 0.5(H2 O)'
_chemical_formula_sum 'C10 H13 N4 O5.5 S'
_chemical_formula_weight 309.30
_space_group_crystal_system triclinic
_space_group_IT_number 1
_space_group_name_Hall 'P 1'
_space_group_name_H-M_alt 'P 1'
_atom_sites_solution_hydrogens mixed
_atom_sites_solution_primary direct
_atom_sites_solution_secondary difmap
_audit_creation_date 2015-06-01
_audit_creation_method
;
Olex2 1.2-beta
(compiled 2015.01.26 svn.r3150 for OlexSys, GUI svn.r4998)
;
_cell_angle_alpha 81.369(7)
_cell_angle_beta 82.830(6)
_cell_angle_gamma 72.019(7)
_cell_formula_units_Z 2
_cell_length_a 4.8777(4)
_cell_length_b 7.7049(8)
_cell_length_c 17.0972(15)
_cell_measurement_reflns_used 4979
_cell_measurement_temperature 100
_cell_measurement_theta_max 67.719
_cell_measurement_theta_min 2.623
_cell_volume 602.14(10)
_computing_cell_refinement 'SAINT v8.34A (Bruker, 2013)'
_computing_data_collection 'APEX2 v2014.9-0 (Bruker, 2014)'
_computing_data_reduction 'SAINT v8.34A (Bruker, 2013)'
_computing_molecular_graphics 'Olex2 (Dolomanov et al., 2009)'
_computing_publication_material 'Olex2 (Dolomanov et al., 2009)'
_computing_structure_refinement 'XL (Sheldrick, 2008)'
_computing_structure_solution 'ShelXT (Sheldrick, 2008)'
_diffrn_ambient_temperature 100.0
_diffrn_detector 'Bruker APEX-II CCD'
_diffrn_detector_area_resol_mean 7.9
_diffrn_detector_type 'CCD Area Detector'
_diffrn_measured_fraction_theta_full 0.956
_diffrn_measured_fraction_theta_max 0.950
_diffrn_measurement_device 'Kappa Four-Circle Diffractometer'
_diffrn_measurement_device_type 'Bruker X8 APEX II'
_diffrn_measurement_method '\w and \f scans'
_diffrn_radiation_monochromator 'Double Bounce Multilayer Mirrors'
_diffrn_radiation_probe x-ray
_diffrn_radiation_type CuK\a
_diffrn_radiation_wavelength 1.54178
_diffrn_reflns_av_R_equivalents 0.0510
_diffrn_reflns_av_unetI/netI 0.0691
_diffrn_reflns_Laue_measured_fraction_full 0.956
_diffrn_reflns_Laue_measured_fraction_max 0.950
_diffrn_reflns_limit_h_max 5
_diffrn_reflns_limit_h_min -5
_diffrn_reflns_limit_k_max 9
_diffrn_reflns_limit_k_min -9
_diffrn_reflns_limit_l_max 20
_diffrn_reflns_limit_l_min -20
_diffrn_reflns_number 8102
_diffrn_reflns_point_group_measured_fraction_full 0.801
_diffrn_reflns_point_group_measured_fraction_max 0.795
_diffrn_reflns_theta_full 68.000
_diffrn_reflns_theta_max 68.318
_diffrn_reflns_theta_min 2.623
_diffrn_source 'Micro Focus Rotating Anode'
_diffrn_source_type 'Bruker FR-591'
_diffrn_standards_number 0
_exptl_absorpt_coefficient_mu 2.737
_exptl_absorpt_correction_T_max 0.3201
_exptl_absorpt_correction_T_min 0.1936
_exptl_absorpt_correction_type multi-scan
_exptl_absorpt_process_details
;
SADABS-2014/4 (Bruker,2014/4) was used for absorption correction.
wR2(int) was 0.1099 before and 0.0732 after correction.
The Ratio of minimum to maximum transmission is 0.6048.
The \l/2 correction factor is 0.00150.
;
_exptl_crystal_colour 'Light Yellow'
_exptl_crystal_colour_modifier light
_exptl_crystal_colour_primary yellow
_exptl_crystal_density_diffrn 1.706
_exptl_crystal_description Needle
_exptl_crystal_F_000 322
_exptl_crystal_size_max 0.131
_exptl_crystal_size_mid 0.023
_exptl_crystal_size_min 0.014
_refine_diff_density_max 0.634
_refine_diff_density_min -0.378
_refine_diff_density_rms 0.073
_refine_ls_abs_structure_details
;
 Flack x determined using 1152 quotients [(I+)-(I-)]/[(I+)+(I-)]
 (Parsons, Flack and Wagner, Acta Cryst. B69 (2013) 249-259).
;
_refine_ls_abs_structure_Flack 0.073(18)
_refine_ls_extinction_method none
_refine_ls_goodness_of_fit_ref 1.034
_refine_ls_hydrogen_treatment mixed
_refine_ls_matrix_type full
_refine_ls_number_parameters 403
_refine_ls_number_reflns 3512
_refine_ls_number_restraints 27
_refine_ls_restrained_S_all 1.031
_refine_ls_R_factor_all 0.0514
_refine_ls_R_factor_gt 0.0458
_refine_ls_shift/su_max 0.000
_refine_ls_shift/su_mean 0.000
_refine_ls_structure_factor_coef Fsqd
_refine_ls_weighting_details 'w=1/[\s^2^(Fo^2^)+(0.0844P)^2^] where P=(Fo^2^+2Fc^2^)/3'
_refine_ls_weighting_scheme calc
_refine_ls_wR_factor_gt 0.1167
_refine_ls_wR_factor_ref 0.1202
_reflns_Friedel_coverage 0.675
_reflns_Friedel_fraction_full 0.646
_reflns_Friedel_fraction_max 0.641
_reflns_number_gt 3222
_reflns_number_total 3512
_reflns_threshold_expression 'I > 2\s(I)'
_cod_data_source_file ja5b10420_si_002.cif
_cod_data_source_block Tor106
_cod_depositor_comments
;
The following automatic conversions were performed:

data item '_diffrn_radiation_probe' value 'X-ray' was changed to
'x-ray' in accordance with the
/home/saulius/struct/COD-crude-data/automatic-downloads/DataCite-retrospective/ACS/depositions/lib/dictionaries/cif_core.dic
dictionary named 'cif_core.dic' version 2.4.2 last updated on
2011-04-26.

data item '_exptl_crystal_colour_modifier' value 'Light' was changed
to 'light' in accordance with the
/home/saulius/struct/COD-crude-data/automatic-downloads/DataCite-retrospective/ACS/depositions/lib/dictionaries/cif_core.dic
dictionary named 'cif_core.dic' version 2.4.2 last updated on
2011-04-26.

data item '_exptl_crystal_colour_primary' value 'Yellow' was changed
to 'yellow' in accordance with the
/home/saulius/struct/COD-crude-data/automatic-downloads/DataCite-retrospective/ACS/depositions/lib/dictionaries/cif_core.dic
dictionary named 'cif_core.dic' version 2.4.2 last updated on
2011-04-26.

Automatic conversion script
Id: cif_fix_values 6909 2019-04-08 15:41:33Z antanas 
;
_cod_original_formula_sum 'C10 H13 N4 O5.50 S'
_cod_database_code 4129773
_shelx_space_group_comment
;
The symmetry employed for this shelxl refinement is uniquely defined
by the following loop, which should always be used as a source of
symmetry information in preference to the above space-group names.
They are only intended as comments.
;
_shelx_estimated_absorpt_t_max 0.963
_shelx_estimated_absorpt_t_min 0.716
_olex2_refinement_description
;
1. Fixed Uiso
 At 1.2 times of:
  All C(H) groups, All C(H,H) groups, All N(H) groups, All N(H,H) groups
 At 1.5 times of:
  All O(H) groups, All O(H,H) groups
2. Restrained distances
 O1SB-H1SB = O1S-H1S = O1S-H1SA
 0.95 with sigma of 0.02
 H1S-H1SA
 1.45 with sigma of 0.02
 O1SB-H1S
 0.95 with sigma of 0.02
 H1S-H1SB
 1.45 with sigma of 0.02
3. Uiso/Uaniso restraints and constraints
Uanis(C1B) = Uanis(C1')
Uanis(O1SB) = Uanis(O1S)
4. Rigid body (RIGU) restrains
 O1', O1B, C2', C1', C1B
 with sigma for 1-2 distances of 0.002 and sigma for 1-3 distances of 0.002
5. Others
 Sof(O1B)=Sof(H1B)=Sof(H2'A)=Sof(C1B)=Sof(H1BA)=Sof(H1BB)=1-FVAR(1)
 Sof(O1')=Sof(H1')=Sof(H2')=Sof(C1')=Sof(H1'A)=Sof(H1'B)=FVAR(1)
 Sof(O1SB)=Sof(H1SB)=1-FVAR(2)
 Sof(O1S)=Sof(H1SA)=FVAR(2)
6.a Ternary CH refined with riding coordinates:
 C2(H2), C3(H3B), C4(H4C), C5(H5), C2'(H2'A), C2'(H2'), C3'(H3'B), C4'(H4'C),
 C5'(H5')
6.b Secondary CH2 refined with riding coordinates:
 C1(H1A,H1C), C1'(H1'A,H1'B), C1B(H1BA,H1BB)
6.c Aromatic/amide H refined with riding coordinates:
 N3(H3A), N3'(H3'A)
6.d X=CH2 refined with riding coordinates:
 N4(H4A,H4B), N4'(H4'A,H4'B)
6.e Idealised tetrahedral OH refined as rotating group:
 O1(H1), O3(H3), O4(H4), O3'(H3'), O4'(H4'), O1'(H1'), O1B(H1B)
;
_shelx_shelxl_version_number 2014/7
_olex2_diffrn_ambient_temperature_device 'Oxford Cryosystems'
_olex2_submission_special_instructions 'No special instructions were received'

loop_
_space_group_symop_operation_xyz
'x, y, z'

loop_
_atom_site_label
_atom_site_type_symbol
_atom_site_fract_x
_atom_site_fract_y
_atom_site_fract_z
_atom_site_U_iso_or_equiv
_atom_site_adp_type
_atom_site_occupancy
_atom_site_site_symmetry_order
_atom_site_calc_flag
_atom_site_refinement_flags_posn
_atom_site_refinement_flags_adp
_atom_site_refinement_flags_occupancy
_atom_site_disorder_assembly
_atom_site_disorder_group
S1 S -0.3149(2) -0.16180(17) 0.84288(8) 0.0243(3) Uani 1 1 d . . . . .
O1 O -0.5571(9) 0.0367(6) 0.5517(2) 0.0326(9) Uani 1 1 d . . . . .
H1 H -0.6140 0.0399 0.6001 0.049 Uiso 1 1 calc GR . . . .
O2 O -0.1576(9) -0.1878(6) 0.6700(2) 0.0282(9) Uani 1 1 d . . . . .
O3 O -0.0366(8) -0.5001(6) 0.5433(2) 0.0291(9) Uani 1 1 d . . . . .
H3 H -0.0500 -0.5006 0.4948 0.044 Uiso 1 1 calc GR . . . .
O4 O -0.3980(9) -0.5813(6) 0.6619(2) 0.0328(9) Uani 1 1 d . . . . .
H4 H -0.4399 -0.6141 0.7098 0.049 Uiso 1 1 calc GR . . . .
O5 O -0.8950(8) -0.3744(6) 1.0345(2) 0.0257(8) Uani 1 1 d . . . . .
N1 N -0.5150(10) -0.2115(7) 0.9232(3) 0.0255(10) Uani 1 1 d . . . . .
N2 N -0.6125(9) -0.5578(7) 0.8155(3) 0.0239(10) Uani 1 1 d . . . . .
N3 N -0.8727(9) -0.5635(7) 0.9426(3) 0.0231(9) Uani 1 1 d . . . . .
H3A H -0.9831 -0.6183 0.9753 0.028 Uiso 1 1 calc R . . . .
N4 N -0.8853(10) -0.7578(7) 0.8539(3) 0.0251(10) Uani 1 1 d . . . . .
H4A H -0.8380 -0.8007 0.8076 0.030 Uiso 1 1 calc R . . . .
H4B H -0.9992 -0.8023 0.8899 0.030 Uiso 1 1 calc R . . . .
C1 C -0.2499(12) -0.0120(9) 0.5426(3) 0.0303(12) Uani 1 1 d . . . . .
H1A H -0.1849 0.0801 0.5637 0.036 Uiso 1 1 calc R . . . .
H1C H -0.1834 -0.0113 0.4854 0.036 Uiso 1 1 calc R . . . .
C2 C -0.1167(11) -0.1998(9) 0.5855(3) 0.0257(11) Uani 1 1 d . . . . .
H2 H 0.0951 -0.2411 0.5689 0.031 Uiso 1 1 calc R . . . .
C3 C -0.2534(11) -0.3447(8) 0.5714(3) 0.0253(11) Uani 1 1 d . . . . .
H3B H -0.4036 -0.2913 0.5326 0.030 Uiso 1 1 calc R . . . .
C4 C -0.3932(12) -0.3976(8) 0.6528(3) 0.0256(11) Uani 1 1 d . . . . .
H4C H -0.5958 -0.3149 0.6592 0.031 Uiso 1 1 calc R . . . .
C5 C -0.2083(11) -0.3539(8) 0.7094(3) 0.0240(11) Uani 1 1 d . . . . .
H5 H -0.0205 -0.4537 0.7131 0.029 Uiso 1 1 calc R . . . .
C6 C -0.3507(11) -0.3246(8) 0.7902(3) 0.0252(11) Uani 1 1 d . . . . .
C7 C -0.5267(10) -0.4183(8) 0.8376(3) 0.0199(11) Uani 1 1 d . . . . .
C8 C -0.6104(10) -0.3472(8) 0.9110(3) 0.0217(11) Uani 1 1 d . . . . .
C9 C -0.8036(11) -0.4235(8) 0.9692(3) 0.0235(11) Uani 1 1 d . . . . .
C10 C -0.7843(11) -0.6257(8) 0.8694(3) 0.0226(11) Uani 1 1 d . . . . .
S1' S 0.6645(2) -0.53538(16) 0.15186(7) 0.0241(3) Uani 1 1 d . . . . .
O2' O 0.2115(10) -0.4094(6) 0.2833(2) 0.0381(10) Uani 1 1 d . . . . .
O3' O 0.5242(8) -0.5657(6) 0.4713(2) 0.0265(8) Uani 1 1 d . . . . .
H3' H 0.3787 -0.4958 0.4943 0.040 Uiso 1 1 calc GR . . . .
O4' O 0.2134(8) -0.7568(6) 0.4137(2) 0.0276(8) Uani 1 1 d . . . . .
H4' H 0.2943 -0.8189 0.4537 0.041 Uiso 1 1 calc GR . . . .
O5' O 0.7429(8) -0.9059(6) -0.0349(2) 0.0272(8) Uani 1 1 d . . . . .
O1' O 0.021(3) -0.0574(13) 0.3228(6) 0.031(3) Uani 0.56(2) 1 d . U P A 1
H1' H 0.0688 0.0185 0.2873 0.047 Uiso 0.56(2) 1 calc GR . P A 1
O1B O 0.144(4) -0.0335(15) 0.3384(7) 0.029(3) Uani 0.44(2) 1 d . U P A 2
H1B H 0.0816 -0.0359 0.2951 0.044 Uiso 0.44(2) 1 calc GR . P A 2
N1' N 0.7424(9) -0.6531(7) 0.0748(3) 0.0254(10) Uani 1 1 d . . . . .
N2' N 0.2719(9) -0.9101(7) 0.1827(3) 0.0233(9) Uani 1 1 d . . . . .
N3' N 0.4230(10) -1.0064(7) 0.0540(3) 0.0234(9) Uani 1 1 d . . . . .
H3'A H 0.4030 -1.0763 0.0202 0.028 Uiso 1 1 calc R . . . .
N4' N 0.1112(10) -1.1297(7) 0.1408(3) 0.0256(10) Uani 1 1 d . . . . .
H4'A H 0.0054 -1.1383 0.1860 0.031 Uiso 1 1 calc R . . . .
H4'B H 0.1123 -1.1978 0.1038 0.031 Uiso 1 1 calc R . . . .
C2' C 0.2458(13) -0.3738(9) 0.3605(3) 0.0305(12) Uani 1 1 d . U . . .
H2'A H 0.0641 -0.3597 0.3965 0.037 Uiso 0.44(2) 1 calc R . P A 2
H2' H 0.0654 -0.3753 0.3952 0.037 Uiso 0.56(2) 1 calc R . P A 1
C3' C 0.4934(11) -0.5414(8) 0.3901(3) 0.0252(11) Uani 1 1 d . . . . .
H3'B H 0.6789 -0.5286 0.3612 0.030 Uiso 1 1 calc R . . . .
C4' C 0.4213(11) -0.6981(8) 0.3588(3) 0.0236(11) Uani 1 1 d . . . . .
H4'C H 0.5987 -0.8022 0.3483 0.028 Uiso 1 1 calc R . . . .
C5' C 0.2765(12) -0.6036(9) 0.2814(3) 0.0271(12) Uani 1 1 d . . . . .
H5' H 0.0896 -0.6328 0.2832 0.033 Uiso 1 1 calc R . . . .
C6' C 0.4478(11) -0.6543(8) 0.2044(3) 0.0245(11) Uani 1 1 d . . . . .
C7' C 0.4310(10) -0.7847(8) 0.1611(3) 0.0209(11) Uani 1 1 d . . . . .
C8' C 0.5996(10) -0.7787(8) 0.0886(3) 0.0225(11) Uani 1 1 d . . . . .
C9' C 0.6030(11) -0.8979(8) 0.0300(3) 0.0229(11) Uani 1 1 d . . . . .
C10' C 0.2710(11) -1.0124(8) 0.1283(3) 0.0231(11) Uani 1 1 d . . . . .
C1' C 0.273(4) -0.188(2) 0.3514(10) 0.032(2) Uani 0.56(2) 1 d . U P A 1
H1'A H 0.3050 -0.1590 0.4033 0.038 Uiso 0.56(2) 1 calc R . P A 1
H1'B H 0.4422 -0.1818 0.3140 0.038 Uiso 0.56(2) 1 calc R . P A 1
C1B C 0.373(5) -0.200(3) 0.3563(12) 0.032(2) Uani 0.44(2) 1 d . U P A 2
H1BA H 0.4451 -0.1988 0.4077 0.038 Uiso 0.44(2) 1 calc R . P A 2
H1BB H 0.5351 -0.2091 0.3146 0.038 Uiso 0.44(2) 1 calc R . P A 2
O1S O 0.099(5) 0.117(3) 0.6930(12) 0.038(3) Uani 0.60(4) 1 d D . P B 1
H1S H -0.034(11) 0.230(7) 0.680(5) 0.056 Uiso 1 1 d DR . . . .
H1SA H -0.01(2) 0.035(10) 0.696(9) 0.056 Uiso 0.60(4) 1 d DR . P B 1
O1SB O 0.152(6) 0.158(4) 0.6980(19) 0.038(3) Uani 0.40(4) 1 d D . P B 2
H1SB H 0.26(2) 0.244(16) 0.680(13) 0.056 Uiso 0.40(4) 1 d DR . P B 2

loop_
_atom_site_aniso_label
_atom_site_aniso_U_11
_atom_site_aniso_U_22
_atom_site_aniso_U_33
_atom_site_aniso_U_23
_atom_site_aniso_U_13
_atom_site_aniso_U_12
S1 0.0174(6) 0.0281(8) 0.0266(6) -0.0027(5) 0.0022(4) -0.0075(5)
O1 0.023(2) 0.036(3) 0.035(2) -0.0012(17) 0.0055(16) -0.0077(18)
O2 0.0277(19) 0.032(2) 0.0264(19) -0.0023(16) 0.0018(15) -0.0124(17)
O3 0.0202(19) 0.035(2) 0.033(2) -0.0095(16) 0.0049(15) -0.0093(17)
O4 0.032(2) 0.038(3) 0.0318(19) -0.0058(17) 0.0068(16) -0.0183(19)
O5 0.0195(18) 0.030(2) 0.0267(18) -0.0023(15) 0.0024(14) -0.0084(16)
N1 0.019(2) 0.026(3) 0.028(2) -0.0006(18) 0.0008(17) -0.0046(19)
N2 0.015(2) 0.027(3) 0.029(2) -0.0045(18) 0.0033(17) -0.0071(19)
N3 0.015(2) 0.028(3) 0.026(2) -0.0018(17) 0.0020(16) -0.0082(18)
N4 0.021(2) 0.026(3) 0.029(2) -0.0047(19) 0.0033(18) -0.008(2)
C1 0.023(3) 0.033(3) 0.032(3) 0.003(2) 0.003(2) -0.011(2)
C2 0.017(2) 0.031(3) 0.028(3) -0.002(2) 0.001(2) -0.006(2)
C3 0.014(2) 0.033(3) 0.027(3) -0.003(2) 0.0003(19) -0.006(2)
C4 0.014(2) 0.030(3) 0.032(3) -0.003(2) 0.003(2) -0.008(2)
C5 0.017(2) 0.024(3) 0.028(3) -0.003(2) 0.0014(19) -0.004(2)
C6 0.012(2) 0.031(3) 0.031(3) 0.002(2) -0.0024(19) -0.005(2)
C7 0.008(2) 0.026(3) 0.024(2) 0.002(2) -0.0005(18) -0.006(2)
C8 0.011(2) 0.025(3) 0.026(2) 0.003(2) 0.0010(19) -0.004(2)
C9 0.016(2) 0.031(3) 0.023(2) 0.002(2) -0.0011(19) -0.009(2)
C10 0.009(2) 0.027(3) 0.028(2) -0.001(2) 0.0014(19) -0.001(2)
S1' 0.0175(6) 0.0274(8) 0.0265(6) -0.0046(5) 0.0019(4) -0.0059(5)
O2' 0.044(2) 0.030(2) 0.028(2) -0.0012(16) -0.0013(17) 0.007(2)
O3' 0.0195(18) 0.031(2) 0.0282(19) -0.0058(15) 0.0015(14) -0.0068(15)
O4' 0.0215(19) 0.034(2) 0.0269(18) -0.0002(15) 0.0017(14) -0.0108(17)
O5' 0.0221(19) 0.031(2) 0.0287(19) -0.0049(16) 0.0051(15) -0.0097(17)
O1' 0.025(5) 0.029(4) 0.034(4) 0.002(3) 0.004(3) -0.004(3)
O1B 0.027(6) 0.027(4) 0.030(5) 0.000(3) 0.003(4) -0.005(4)
N1' 0.020(2) 0.029(3) 0.024(2) 0.0005(18) 0.0010(17) -0.0043(19)
N2' 0.015(2) 0.024(3) 0.028(2) -0.0015(18) 0.0022(17) -0.0049(18)
N3' 0.022(2) 0.022(2) 0.027(2) -0.0024(17) 0.0020(17) -0.0081(18)
N4' 0.022(2) 0.027(3) 0.027(2) -0.0022(18) 0.0040(18) -0.010(2)
C2' 0.030(3) 0.029(3) 0.025(3) -0.0008(19) 0.004(2) -0.002(2)
C3' 0.016(2) 0.027(3) 0.030(3) 0.000(2) 0.0050(19) -0.007(2)
C4' 0.016(2) 0.026(3) 0.025(2) -0.001(2) 0.0030(19) -0.004(2)
C5' 0.017(2) 0.033(3) 0.027(3) -0.006(2) 0.003(2) -0.003(2)
C6' 0.014(2) 0.029(3) 0.027(3) 0.000(2) -0.0030(19) -0.003(2)
C7' 0.012(2) 0.027(3) 0.023(2) -0.001(2) -0.0021(18) -0.003(2)
C8' 0.012(2) 0.026(3) 0.027(3) 0.001(2) -0.0005(19) -0.004(2)
C9' 0.012(2) 0.025(3) 0.029(3) -0.001(2) 0.0006(19) -0.004(2)
C10' 0.014(2) 0.023(3) 0.027(2) 0.003(2) -0.0019(19) -0.001(2)
C1' 0.028(5) 0.029(3) 0.032(3) -0.001(2) 0.002(4) -0.003(3)
C1B 0.028(5) 0.029(3) 0.032(3) -0.001(2) 0.002(4) -0.003(3)
O1S 0.032(7) 0.036(8) 0.044(4) -0.005(5) 0.005(4) -0.013(4)
O1SB 0.032(7) 0.036(8) 0.044(4) -0.005(5) 0.005(4) -0.013(4)

loop_
_atom_type_symbol
_atom_type_description
_atom_type_scat_dispersion_real
_atom_type_scat_dispersion_imag
_atom_type_scat_source
C C 0.0181 0.0091 'International Tables Vol C Tables 4.2.6.8 and 6.1.1.4'
H H 0.0000 0.0000 'International Tables Vol C Tables 4.2.6.8 and 6.1.1.4'
N N 0.0311 0.0180 'International Tables Vol C Tables 4.2.6.8 and 6.1.1.4'
O O 0.0492 0.0322 'International Tables Vol C Tables 4.2.6.8 and 6.1.1.4'
S S 0.3331 0.5567 'International Tables Vol C Tables 4.2.6.8 and 6.1.1.4'

loop_
_geom_angle_atom_site_label_1
_geom_angle_atom_site_label_2
_geom_angle_atom_site_label_3
_geom_angle
N1 S1 C6 96.4(3)
C1 O1 H1 109.5
C5 O2 C2 108.2(4)
C3 O3 H3 109.5
C4 O4 H4 109.5
C8 N1 S1 108.2(4)
C10 N2 C7 115.3(5)
C9 N3 H3A 117.1
C9 N3 C10 125.8(5)
C10 N3 H3A 117.1
H4A N4 H4B 120.0
C10 N4 H4A 120.0
C10 N4 H4B 120.0
O1 C1 H1A 109.4
O1 C1 H1C 109.4
O1 C1 C2 111.2(5)
H1A C1 H1C 108.0
C2 C1 H1A 109.4
C2 C1 H1C 109.4
O2 C2 C1 108.7(5)
O2 C2 H2 109.2
O2 C2 C3 106.5(4)
C1 C2 H2 109.2
C1 C2 C3 113.8(5)
C3 C2 H2 109.2
O3 C3 C2 110.4(4)
O3 C3 H3B 110.3
O3 C3 C4 110.9(5)
C2 C3 H3B 110.3
C2 C3 C4 104.4(4)
C4 C3 H3B 110.3
O4 C4 C3 111.5(5)
O4 C4 H4C 109.2
O4 C4 C5 115.4(5)
C3 C4 H4C 109.2
C3 C4 C5 102.2(4)
C5 C4 H4C 109.2
O2 C5 C4 102.8(4)
O2 C5 H5 109.7
O2 C5 C6 110.1(5)
C4 C5 H5 109.7
C6 C5 C4 114.6(5)
C6 C5 H5 109.7
C5 C6 S1 123.2(4)
C7 C6 S1 107.6(4)
C7 C6 C5 129.1(6)
N2 C7 C6 125.4(5)
N2 C7 C8 124.7(5)
C6 C7 C8 110.0(5)
N1 C8 C7 117.8(5)
N1 C8 C9 123.2(5)
C7 C8 C9 118.9(5)
O5 C9 N3 121.8(5)
O5 C9 C8 125.9(6)
N3 C9 C8 112.2(5)
N2 C10 N3 123.1(5)
N2 C10 N4 120.4(5)
N4 C10 N3 116.5(5)
N1' S1' C6' 96.0(3)
C2' O2' C5' 109.8(4)
C3' O3' H3' 109.5
C4' O4' H4' 109.5
C1' O1' H1' 109.5
C1B O1B H1B 109.5
C8' N1' S1' 107.6(4)
C10' N2' C7' 115.7(5)
C9' N3' H3'A 117.9
C9' N3' C10' 124.1(5)
C10' N3' H3'A 117.9
H4'A N4' H4'B 120.0
C10' N4' H4'A 120.0
C10' N4' H4'B 120.0
O2' C2' H2'A 112.1
O2' C2' H2' 108.3
O2' C2' C3' 103.8(5)
O2' C2' C1' 106.4(8)
O2' C2' C1B 111.7(8)
C3' C2' H2'A 112.1
C3' C2' H2' 108.3
C3' C2' C1B 104.4(9)
C1' C2' H2' 108.3
C1' C2' C3' 121.1(9)
C1B C2' H2'A 112.1
O3' C3' C2' 115.7(4)
O3' C3' H3'B 108.1
O3' C3' C4' 115.2(4)
C2' C3' H3'B 108.1
C4' C3' C2' 101.3(4)
C4' C3' H3'B 108.1
O4' C4' C3' 109.2(4)
O4' C4' H4'C 111.8
O4' C4' C5' 108.6(4)
C3' C4' H4'C 111.8
C3' C4' C5' 103.2(5)
C5' C4' H4'C 111.8
O2' C5' C4' 106.4(4)
O2' C5' H5' 108.0
O2' C5' C6' 109.2(5)
C4' C5' H5' 108.0
C6' C5' C4' 116.8(5)
C6' C5' H5' 108.0
C5' C6' S1' 123.9(5)
C7' C6' S1' 108.9(4)
C7' C6' C5' 126.8(5)
N2' C7' C8' 122.6(5)
C6' C7' N2' 127.0(5)
C6' C7' C8' 110.4(5)
N1' C8' C7' 117.0(5)
N1' C8' C9' 122.2(5)
C7' C8' C9' 120.7(5)
O5' C9' N3' 121.0(5)
O5' C9' C8' 126.5(5)
N3' C9' C8' 112.6(4)
N2' C10' N3' 124.1(5)
N2' C10' N4' 120.8(5)
N4' C10' N3' 115.0(5)
O1' C1' C2' 111.1(12)
O1' C1' H1'A 109.4
O1' C1' H1'B 109.4
C2' C1' H1'A 109.4
C2' C1' H1'B 109.4
H1'A C1' H1'B 108.0
O1B C1B C2' 108.6(13)
O1B C1B H1BA 110.0
O1B C1B H1BB 110.0
C2' C1B H1BA 110.0
C2' C1B H1BB 110.0
H1BA C1B H1BB 108.4
H1S O1S H1SA 103(4)
H1S O1SB H1SB 99(4)

loop_
_geom_bond_atom_site_label_1
_geom_bond_atom_site_label_2
_geom_bond_distance
S1 N1 1.651(5)
S1 C6 1.711(6)
O1 H1 0.8400
O1 C1 1.422(7)
O2 C2 1.446(7)
O2 C5 1.431(7)
O3 H3 0.8400
O3 C3 1.431(7)
O4 H4 0.8400
O4 C4 1.408(8)
O5 C9 1.219(7)
N1 C8 1.320(8)
N2 C7 1.383(7)
N2 C10 1.326(7)
N3 H3A 0.8800
N3 C9 1.376(8)
N3 C10 1.379(7)
N4 H4A 0.8800
N4 H4B 0.8800
N4 C10 1.331(8)
C1 H1A 0.9900
C1 H1C 0.9900
C1 C2 1.508(9)
C2 H2 1.0000
C2 C3 1.526(8)
C3 H3B 1.0000
C3 C4 1.528(8)
C4 H4C 1.0000
C4 C5 1.539(8)
C5 H5 1.0000
C5 C6 1.483(8)
C6 C7 1.395(8)
C7 C8 1.409(7)
C8 C9 1.469(7)
S1' N1' 1.651(5)
S1' C6' 1.696(6)
O2' C2' 1.428(7)
O2' C5' 1.435(8)
O3' H3' 0.8400
O3' C3' 1.394(7)
O4' H4' 0.8400
O4' C4' 1.425(6)
O5' C9' 1.228(7)
O1' H1' 0.8400
O1' C1' 1.414(17)
O1B H1B 0.8400
O1B C1B 1.43(2)
N1' C8' 1.336(8)
N2' C7' 1.399(7)
N2' C10' 1.307(8)
N3' H3'A 0.8800
N3' C9' 1.378(7)
N3' C10' 1.391(7)
N4' H4'A 0.8800
N4' H4'B 0.8800
N4' C10' 1.344(8)
C2' H2'A 1.0000
C2' H2' 1.0000
C2' C3' 1.541(9)
C2' C1' 1.460(17)
C2' C1B 1.63(2)
C3' H3'B 1.0000
C3' C4' 1.540(8)
C4' H4'C 1.0000
C4' C5' 1.551(8)
C5' H5' 1.0000
C5' C6' 1.504(7)
C6' C7' 1.361(8)
C7' C8' 1.403(7)
C8' C9' 1.451(8)
C1' H1'A 0.9900
C1' H1'B 0.9900
C1B H1BA 0.9900
C1B H1BB 0.9900
O1S H1S 0.93(3)
O1S H1SA 0.94(3)
O1SB H1S 0.96(3)
O1SB H1SB 0.94(3)

loop_
_geom_hbond_atom_site_label_D
_geom_hbond_atom_site_label_H
_geom_hbond_atom_site_label_A
_geom_hbond_distance_DH
_geom_hbond_distance_HA
_geom_hbond_distance_DA
_geom_hbond_angle_DHA
_geom_hbond_site_symmetry_A
O1 H1 O1S 0.84 2.01 2.80(2) 155.2 1_455
O1 H1 O1SB 0.84 2.07 2.85(3) 155.5 1_455
O4 H4 N2 0.84 1.95 2.713(6) 151.3 .
N3 H3A N1' 0.88 2.07 2.894(6) 156.3 1_356
N4 H4A O1SB 0.88 1.96 2.81(3) 162.4 1_445
N4 H4B O5' 0.88 1.94 2.824(6) 177.0 1_356
O3' H3' O3 0.84 2.10 2.783(5) 138.0 .
O4' H4' O1 0.84 1.95 2.791(6) 174.1 1_645
O1' H1' N2' 0.84 2.02 2.798(10) 153.6 1_565
N3' H3'A N1 0.88 2.02 2.861(7) 159.0 1_644
N4' H4'B O5 0.88 1.94 2.818(6) 171.7 1_644
O1S H1S O4 0.93(3) 1.94(3) 2.833(18) 161(7) 1_565
O1SB H1S O4 0.96(3) 1.94(3) 2.89(3) 166(7) 1_565
